data_7214006
loop_
_publ_author_name
'Sun, Ya-guang'
'Li, Jian'
'Li, Ke-long'
'Xu, Zhen-he'
'Ding, Fu'
'Ren, Bao-yi'
'Wang, Shu-ju'
'You, Li-xin'
'Xiong, Gang'
'Smet, Philippe F.'

_publ_section_title
;
 A family of 3D lanthanide--organic frameworks constructed from
 parallelogram secondary building units: synthesis, structures and
 properties
;
_journal_issue 9
_journal_name_full CrystEngComm
_journal_page_first 1777
_journal_paper_doi 10.1039/c3ce42197j
_journal_volume 16
_journal_year 2014
_chemical_formula_sum 'C18 H18 La2 N O19'
_chemical_formula_weight 830.15
_chemical_name_systematic
; 
 ? 
;
_space_group_IT_number 14
_symmetry_cell_setting monoclinic
_symmetry_space_group_name_Hall '-P 2ybc'
_symmetry_space_group_name_H-M 'P 1 21/c 1'
_atom_sites_solution_hydrogens geom
_atom_sites_solution_primary direct
_atom_sites_solution_secondary difmap
_audit_creation_method SHELXL-97
_cell_angle_alpha 90.00
_cell_angle_beta 120.24(2)
_cell_angle_gamma 90.00
_cell_formula_units_Z 4
_cell_length_a 6.8098(14)
_cell_length_b 31.143(6)
_cell_length_c 13.070(4)
_cell_measurement_reflns_used 4131
_cell_measurement_temperature 293(2)
_cell_measurement_theta_max 25.01
_cell_measurement_theta_min 3.06
_cell_volume 2394.7(11)
_computing_cell_refinement 'Bruker XSCANS'
_computing_data_collection 'Bruker XSCANS'
_computing_data_reduction 'Bruker SHELXTL'
_computing_molecular_graphics 'Bruker SHELXTL'
_computing_publication_material 'Bruker SHELXTL'
_computing_structure_refinement 'SHELXL-97 (Sheldrick, 1997)'
_computing_structure_solution 'SHELXS-97 (Sheldrick, 1990)'
_diffrn_ambient_temperature 293(2)
_diffrn_detector_area_resol_mean 0
_diffrn_measured_fraction_theta_full 0.979
_diffrn_measured_fraction_theta_max 0.979
_diffrn_measurement_device_type 'Bruker P4'
_diffrn_measurement_method '\w scans'
_diffrn_radiation_monochromator graphite
_diffrn_radiation_source 'fine-focus sealed tube'
_diffrn_radiation_type MoK\a
_diffrn_radiation_wavelength 0.71073
_diffrn_reflns_av_R_equivalents 0.1499
_diffrn_reflns_av_sigmaI/netI 0.1320
_diffrn_reflns_limit_h_max 8
_diffrn_reflns_limit_h_min -8
_diffrn_reflns_limit_k_max 37
_diffrn_reflns_limit_k_min -37
_diffrn_reflns_limit_l_max 15
_diffrn_reflns_limit_l_min -15
_diffrn_reflns_number 18027
_diffrn_reflns_theta_full 25.01
_diffrn_reflns_theta_max 25.01
_diffrn_reflns_theta_min 3.06
_diffrn_standards_decay_% 0
_diffrn_standards_interval_count 0
_diffrn_standards_interval_time 0
_diffrn_standards_number 0
_exptl_absorpt_coefficient_mu 3.617
_exptl_absorpt_correction_T_max 0.485
_exptl_absorpt_correction_T_min 0.418
_exptl_absorpt_correction_type multi-scan
_exptl_absorpt_process_details SADABS
_exptl_crystal_colour colourless
_exptl_crystal_density_diffrn 2.303
_exptl_crystal_density_method 'not measured'
_exptl_crystal_description rectangular
_exptl_crystal_F_000 1596
_exptl_crystal_size_max 0.30
_exptl_crystal_size_mid 0.21
_exptl_crystal_size_min 0.20
_refine_diff_density_max 7.427
_refine_diff_density_min -1.917
_refine_diff_density_rms 0.350
_refine_ls_extinction_method none
_refine_ls_goodness_of_fit_ref 1.082
_refine_ls_hydrogen_treatment none
_refine_ls_matrix_type full
_refine_ls_number_parameters 364
_refine_ls_number_reflns 4131
_refine_ls_number_restraints 5
_refine_ls_restrained_S_all 1.082
_refine_ls_R_factor_all 0.1349
_refine_ls_R_factor_gt 0.1078
_refine_ls_shift/su_max 0.001
_refine_ls_shift/su_mean 0.000
_refine_ls_structure_factor_coef Fsqd
_refine_ls_weighting_details 'calc w=1/[\s^2^(Fo^2^)+(0.1629P)^2^+9.2139P] where P=(Fo^2^+2Fc^2^)/3'
_refine_ls_weighting_scheme calc
_refine_ls_wR_factor_gt 0.2664
_refine_ls_wR_factor_ref 0.2906
_reflns_number_gt 3074
_reflns_number_total 4131
_reflns_threshold_expression >2sigma(I)
_cod_data_source_file c3ce42197j.txt
_cod_data_source_block 1
_cod_depositor_comments
;
The following automatic conversions were performed:

'_symmetry_cell_setting' value 'Monoclinic' changed to 'monoclinic'
according to
/usr/data/users/saulius/automatic-downloads/current/RSC/lib/dictionaries/cif_core.dic
dictionary named 'cif_core.dic' version 2.4.2 from
2011-04-26.

'_exptl_absorpt_correction_type' value 'MULTI-SCAN'
changed to 'multi-scan' according to
/usr/data/users/saulius/automatic-downloads/current/RSC/lib/dictionaries/cif_core.dic
dictionary named 'cif_core.dic' version 2.4.2 from 2011-04-26.

Automatic conversion script
Id: cif_fix_values 2281 2013-09-26 08:29:07Z andrius 
;
_cod_original_cell_volume 2394.7(10)
_cod_original_sg_symbol_H-M P21/c
_cod_database_code 7214006

loop_
_symmetry_equiv_pos_as_xyz
'x, y, z'
'-x, y+1/2, -z+1/2'
'-x, -y, -z'
'x, -y-1/2, z-1/2'

loop_
_atom_site_label
_atom_site_type_symbol
_atom_site_fract_x
_atom_site_fract_y
_atom_site_fract_z
_atom_site_U_iso_or_equiv
_atom_site_adp_type
_atom_site_occupancy
_atom_site_symmetry_multiplicity
_atom_site_calc_flag
_atom_site_refinement_flags
La1 La 0.30223(17) 0.58438(3) 0.54681(9) 0.0401(4) Uani 1 1 d .
La2 La -0.07965(19) 0.74747(3) 0.70589(10) 0.0414(4) Uani 1 1 d .
C6 C 0.070(3) 0.5669(6) 0.2845(14) 0.042(4) Uani 1 1 d .
O6 O 0.063(2) 0.6031(4) 0.3200(11) 0.054(3) Uani 1 1 d .
C8 C -0.154(3) 0.5868(5) 0.0713(15) 0.046(4) Uani 1 1 d .
H8 H -0.1263 0.6155 0.0939 0.056 Uiso 1 1 calc R
O9 O 0.541(3) 0.6000(5) 0.7549(14) 0.070(4) Uani 1 1 d .
O1 O 0.167(2) 0.7232(4) 0.9241(13) 0.054(3) Uani 1 1 d .
O5 O -0.349(3) 0.7138(5) 0.4965(14) 0.068(4) Uani 1 1 d .
O3 O -0.026(2) 0.6662(4) 0.7180(13) 0.055(3) Uani 1 1 d .
C11 C -0.323(3) 0.5338(6) -0.0797(17) 0.043(4) Uani 1 1 d .
H11 H -0.4026 0.5269 -0.1599 0.052 Uiso 1 1 calc R
C3 C 0.371(3) 0.7344(6) 0.9828(19) 0.051(5) Uani 1 1 d .
N1 N -0.396(3) 0.3691(6) -0.0956(16) 0.060(4) Uani 1 1 d .
H1 H -0.4313 0.3426 -0.1152 0.073 Uiso 1 1 calc R
O7 O -0.099(2) 0.5515(5) 0.4510(14) 0.063(4) Uani 1 1 d .
O8 O 0.209(3) 0.5377(4) 0.3595(12) 0.058(4) Uani 1 1 d .
O15 O -0.483(2) 0.7825(4) 0.5791(12) 0.056(3) Uani 1 1 d .
C18 C -0.211(3) 0.4207(6) 0.0495(17) 0.050(4) Uani 1 1 d .
H18 H -0.1141 0.4271 0.1291 0.060 Uiso 1 1 calc R
O2 O 0.225(3) 0.6632(5) 0.5412(13) 0.067(4) Uani 1 1 d .
O12 O 0.279(2) 0.5103(4) 0.6147(12) 0.058(3) Uani 1 1 d .
O16 O -0.349(2) 0.7206(5) 0.7709(14) 0.061(4) Uani 1 1 d .
H16A H -0.4536 0.7391 0.7531 0.091 Uiso 1 1 d R
H16B H -0.2767 0.7168 0.8455 0.091 Uiso 1 1 d R
O11 O 0.690(3) 0.5466(5) 0.6181(16) 0.068(4) Uani 1 1 d .
H11A H 0.7973 0.5644 0.6567 0.102 Uiso 1 1 d R
H11B H 0.6964 0.5374 0.5583 0.102 Uiso 1 1 d R
O4 O 0.063(3) 0.6097(5) 0.6414(17) 0.072(4) Uani 1 1 d .
C5 C -0.108(4) 0.5113(7) 0.454(2) 0.063(6) Uani 1 1 d .
O14 O -0.037(2) 0.8006(4) 0.5700(11) 0.060(3) Uani 1 1 d D
H14A H 0.0549 0.7873 0.5550 0.089 Uiso 1 1 d RD
H14B H -0.0585 0.8255 0.5398 0.089 Uiso 1 1 d RD
O10 O 0.649(2) 0.6492(4) 0.8934(11) 0.063(4) Uani 1 1 d .
C9 C 0.631(3) 0.6109(6) 0.8588(15) 0.048(4) Uani 1 1 d .
C4 C -0.546(3) 0.7285(6) 0.4348(16) 0.048(4) Uani 1 1 d .
O13 O 0.544(3) 0.6229(5) 0.4676(17) 0.078(5) Uani 1 1 d .
H13A H 0.6571 0.6058 0.4725 0.116 Uiso 1 1 d R
H13B H 0.6127 0.6472 0.5094 0.116 Uiso 1 1 d R
O17 O 0.314(2) 0.7838(5) 0.8315(13) 0.060(4) Uani 1 1 d .
C12 C -0.248(3) 0.5000(5) 0.0049(17) 0.044(4) Uani 1 1 d .
O18 O 0.173(3) 0.7183(5) 0.6334(15) 0.063(4) Uani 1 1 d .
C14 C -0.296(3) 0.4545(5) -0.0331(15) 0.042(4) Uani 1 1 d .
C17 C -0.267(4) 0.3784(6) 0.016(2) 0.056(5) Uani 1 1 d .
H17 H -0.2133 0.3568 0.0730 0.068 Uiso 1 1 calc R
C1 C 0.058(3) 0.6490(6) 0.665(2) 0.053(5) Uani 1 1 d .
C7 C -0.064(3) 0.5547(6) 0.1574(16) 0.042(4) Uani 1 1 d .
C16 C -0.480(4) 0.3998(7) -0.185(2) 0.061(5) Uani 1 1 d .
H16 H -0.5699 0.3920 -0.2636 0.073 Uiso 1 1 calc R
C10 C -0.282(3) 0.5764(5) -0.0469(16) 0.043(4) Uani 1 1 d .
C13 C -0.113(3) 0.5129(5) 0.1245(14) 0.041(4) Uani 1 1 d .
H13 H -0.0558 0.4919 0.1830 0.049 Uiso 1 1 calc R
O19 O -0.151(3) 0.8107(7) 0.8123(17) 0.097(6) Uani 1 1 d .
H19A H -0.1772 0.8358 0.7720 0.145 Uiso 1 1 d R
H19B H -0.0303 0.8152 0.8857 0.145 Uiso 1 1 d R
C2 C 0.164(3) 0.6791(6) 0.6081(18) 0.052(4) Uani 1 1 d .
C15 C -0.427(4) 0.4418(6) -0.1532(18) 0.052(5) Uani 1 1 d .
H15 H -0.4786 0.4626 -0.2121 0.063 Uiso 1 1 calc R

loop_
_atom_site_aniso_label
_atom_site_aniso_U_11
_atom_site_aniso_U_22
_atom_site_aniso_U_33
_atom_site_aniso_U_23
_atom_site_aniso_U_13
_atom_site_aniso_U_12
La1 0.0443(6) 0.0302(6) 0.0299(6) -0.0010(3) 0.0069(5) -0.0006(4)
La2 0.0381(6) 0.0345(6) 0.0336(6) -0.0010(4) 0.0046(5) 0.0010(4)
C6 0.045(10) 0.046(10) 0.020(8) -0.012(7) 0.004(7) -0.021(8)
O6 0.068(9) 0.043(7) 0.026(6) -0.006(5) 0.005(6) 0.000(6)
C8 0.041(10) 0.063(12) 0.020(8) 0.010(7) 0.004(7) 0.010(8)
O9 0.092(12) 0.041(8) 0.045(9) 0.000(6) 0.013(8) 0.003(7)
O1 0.039(7) 0.046(7) 0.051(8) 0.006(6) 0.004(6) 0.000(5)
O5 0.054(9) 0.062(9) 0.053(9) -0.015(7) 0.001(7) 0.013(7)
O3 0.061(9) 0.046(8) 0.051(8) 0.002(6) 0.022(7) 0.013(6)
C11 0.040(10) 0.044(9) 0.040(10) -0.014(7) 0.017(8) -0.015(7)
C3 0.044(11) 0.040(10) 0.057(13) -0.019(9) 0.017(10) -0.012(8)
N1 0.062(11) 0.047(9) 0.048(11) -0.003(8) 0.010(9) -0.003(8)
O7 0.041(8) 0.065(9) 0.064(10) -0.003(7) 0.013(7) -0.010(6)
O8 0.068(9) 0.040(7) 0.044(8) 0.014(5) 0.012(7) 0.020(6)
O15 0.050(8) 0.055(8) 0.039(7) -0.003(6) 0.005(6) 0.000(6)
C18 0.048(11) 0.050(11) 0.034(10) -0.002(7) 0.006(8) 0.000(8)
O2 0.102(13) 0.044(8) 0.053(10) 0.005(6) 0.039(9) 0.011(8)
O12 0.058(8) 0.035(7) 0.054(9) -0.007(6) 0.008(7) -0.014(6)
O16 0.048(8) 0.059(9) 0.064(10) 0.009(7) 0.019(7) 0.001(6)
O11 0.048(9) 0.063(10) 0.087(12) -0.002(8) 0.029(8) 0.003(7)
O4 0.077(11) 0.044(8) 0.099(13) -0.010(8) 0.047(10) -0.011(7)
C5 0.082(16) 0.058(13) 0.057(14) -0.016(10) 0.040(12) -0.019(11)
O14 0.054(8) 0.057(8) 0.053(9) -0.003(6) 0.016(7) -0.001(6)
O10 0.085(11) 0.025(6) 0.051(9) -0.006(5) 0.014(8) -0.010(6)
C9 0.051(11) 0.050(10) 0.022(9) 0.004(7) 0.002(8) 0.004(8)
C4 0.026(9) 0.065(12) 0.028(9) 0.007(8) -0.004(7) 0.002(8)
O13 0.071(11) 0.060(10) 0.100(14) -0.004(9) 0.041(10) -0.014(8)
O17 0.044(8) 0.054(8) 0.060(10) 0.004(6) 0.009(7) -0.008(6)
C12 0.045(10) 0.031(8) 0.041(10) 0.002(7) 0.012(8) 0.003(7)
O18 0.060(9) 0.053(9) 0.087(12) 0.002(7) 0.045(9) -0.004(7)
C14 0.042(10) 0.030(8) 0.037(10) 0.005(6) 0.008(8) 0.005(6)
C17 0.068(13) 0.038(10) 0.052(12) 0.018(8) 0.023(11) 0.015(9)
C1 0.038(10) 0.037(10) 0.071(14) -0.004(9) 0.016(10) 0.001(7)
C7 0.037(9) 0.043(9) 0.036(10) 0.006(7) 0.012(8) 0.005(7)
C16 0.076(15) 0.048(11) 0.048(12) 0.006(9) 0.024(11) 0.000(10)
C10 0.047(10) 0.019(7) 0.050(11) 0.006(6) 0.016(9) -0.003(6)
C13 0.046(10) 0.031(8) 0.027(8) 0.005(6) 0.005(7) -0.008(7)
O19 0.069(11) 0.108(15) 0.064(12) -0.031(11) -0.003(9) 0.021(10)
C2 0.048(11) 0.048(11) 0.042(11) 0.002(8) 0.009(9) -0.008(8)
C15 0.064(13) 0.033(9) 0.048(12) 0.003(8) 0.020(10) -0.009(8)

loop_
_atom_type_symbol
_atom_type_description
_atom_type_scat_dispersion_real
_atom_type_scat_dispersion_imag
_atom_type_scat_source
C C 0.0033 0.0016 'International Tables Vol C Tables 4.2.6.8 and 6.1.1.4'
H H 0.0000 0.0000 'International Tables Vol C Tables 4.2.6.8 and 6.1.1.4'
La La -0.2871 2.4523 'International Tables Vol C Tables 4.2.6.8 and 6.1.1.4'
O O 0.0106 0.0060 'International Tables Vol C Tables 4.2.6.8 and 6.1.1.4'
N N 0.0061 0.0033 'International Tables Vol C Tables 4.2.6.8 and 6.1.1.4'

loop_
_geom_angle_atom_site_label_1
_geom_angle_atom_site_label_2
_geom_angle_atom_site_label_3
_geom_angle
_geom_angle_site_symmetry_1
_geom_angle_site_symmetry_3
O9 La1 O2 81.2(5) . .
O9 La1 O12 85.0(5) . .
O2 La1 O12 149.7(5) . .
O9 La1 O7 125.2(6) . .
O2 La1 O7 102.7(6) . .
O12 La1 O7 64.3(5) . .
O9 La1 O11 72.6(6) . .
O2 La1 O11 128.0(6) . .
O12 La1 O11 71.9(5) . .
O7 La1 O11 129.1(5) . .
O9 La1 O4 68.5(6) . .
O2 La1 O4 63.0(5) . .
O12 La1 O4 86.9(5) . .
O7 La1 O4 65.7(5) . .
O11 La1 O4 136.9(6) . .
O9 La1 O6 155.4(5) . .
O2 La1 O6 75.4(4) . .
O12 La1 O6 119.3(4) . .
O7 La1 O6 68.7(5) . .
O11 La1 O6 116.4(5) . .
O4 La1 O6 106.7(5) . .
O9 La1 O8 150.3(5) . .
O2 La1 O8 124.4(4) . .
O12 La1 O8 78.0(4) . .
O7 La1 O8 68.2(5) . .
O11 La1 O8 79.0(5) . .
O4 La1 O8 133.6(5) . .
O6 La1 O8 49.6(4) . .
O9 La1 O13 98.7(6) . .
O2 La1 O13 72.9(5) . .
O12 La1 O13 136.2(5) . .
O7 La1 O13 135.2(5) . .
O11 La1 O13 68.0(6) . .
O4 La1 O13 135.2(5) . .
O6 La1 O13 67.1(5) . .
O8 La1 O13 78.0(5) . .
O9 La1 C6 171.1(6) . .
O2 La1 C6 99.3(5) . .
O12 La1 C6 98.4(4) . .
O7 La1 C6 63.5(5) . .
O11 La1 C6 100.5(6) . .
O4 La1 C6 119.8(6) . .
O6 La1 C6 23.9(5) . .
O8 La1 C6 25.9(4) . .
O13 La1 C6 73.1(5) . .
O18 La2 O16 139.4(5) . .
O18 La2 O14 68.4(4) . .
O16 La2 O14 143.9(4) . .
O18 La2 O3 64.0(5) . .
O16 La2 O3 75.9(5) . .
O14 La2 O3 128.6(4) . .
O18 La2 O1 97.0(5) . .
O16 La2 O1 73.2(5) . .
O14 La2 O1 136.0(4) . .
O3 La2 O1 69.4(5) . .
O18 La2 O17 73.2(5) . .
O16 La2 O17 128.8(5) . .
O14 La2 O17 73.3(4) . .
O3 La2 O17 108.9(5) . .
O1 La2 O17 62.6(4) . .
O18 La2 O19 145.6(6) . .
O16 La2 O19 72.9(7) . .
O14 La2 O19 90.0(6) . .
O3 La2 O19 141.2(6) . .
O1 La2 O19 79.9(6) . .
O17 La2 O19 75.1(6) . .
O18 La2 O15 127.5(5) . .
O16 La2 O15 69.1(5) . .
O14 La2 O15 75.0(4) . .
O3 La2 O15 121.5(5) . .
O1 La2 O15 135.1(5) . .
O17 La2 O15 129.5(5) . .
O19 La2 O15 66.6(5) . .
O18 La2 O5 73.4(5) . .
O16 La2 O5 88.5(5) . .
O14 La2 O5 78.3(5) . .
O3 La2 O5 70.8(5) . .
O1 La2 O5 139.2(5) . .
O17 La2 O5 142.2(5) . .
O19 La2 O5 129.8(5) . .
O15 La2 O5 63.2(4) . .
O6 C6 O8 119.9(15) . .
O6 C6 C7 122.6(17) . .
O8 C6 C7 117.4(15) . .
O6 C6 La1 60.2(9) . .
O8 C6 La1 60.7(9) . .
C7 C6 La1 173.0(12) . .
C6 O6 La1 95.9(11) . .
C10 C8 C7 120.5(15) . .
C9 O9 La1 169.6(16) . .
C3 O1 La2 119.8(13) . .
C4 O5 La2 119.0(12) . .
C1 O3 La2 119.4(13) . .
C10 C11 C12 122.2(17) . .
O1 C3 O15 124.6(19) . 4_676
O1 C3 C4 118.5(19) . 4_676
O15 C3 C4 116.9(16) 4_676 4_676
C17 N1 C16 123.0(18) . .
C5 O7 La1 116.0(15) . .
C6 O8 La1 93.3(10) . .
C3 O15 La2 120.2(12) 4_475 .
C17 C18 C14 122.1(18) . .
C2 O2 La1 120.6(13) . .
C5 O12 La1 116.4(14) 3_566 .
C1 O4 La1 120.3(13) . .
O12 C5 O7 124(2) 3_566 .
O12 C5 C5 120(2) 3_566 3_566
O7 C5 C5 116(2) . 3_566
O9 C9 O10 124.4(17) . .
O9 C9 C10 118.7(17) . 1_656
O10 C9 C10 116.9(15) . 1_656
O5 C4 O17 124.5(19) . 4_475
O5 C4 C3 120.0(17) . 4_475
O17 C4 C3 115.4(16) 4_475 4_475
C4 O17 La2 121.9(12) 4_676 .
C13 C12 C11 115.3(15) . .
C13 C12 C14 123.6(15) . .
C11 C12 C14 121.0(17) . .
C2 O18 La2 119.9(12) . .
C18 C14 C15 115.4(16) . .
C18 C14 C12 121.4(16) . .
C15 C14 C12 123.2(15) . .
N1 C17 C18 119.3(17) . .
O3 C1 O4 130(2) . .
O3 C1 C2 117.5(17) . .
O4 C1 C2 112.8(18) . .
C13 C7 C8 119.6(17) . .
C13 C7 C6 120.8(15) . .
C8 C7 C6 119.4(16) . .
C15 C16 N1 118(2) . .
C8 C10 C11 119.4(15) . .
C8 C10 C9 120.9(14) . 1_454
C11 C10 C9 119.6(17) . 1_454
C7 C13 C12 122.7(15) . .
O2 C2 O18 125.7(18) . .
O2 C2 C1 119.1(18) . .
O18 C2 C1 115.2(18) . .
C16 C15 C14 121.6(18) . .

loop_
_geom_bond_atom_site_label_1
_geom_bond_atom_site_label_2
_geom_bond_distance
_geom_bond_site_symmetry_2
La1 O9 2.413(16) .
La1 O2 2.503(14) .
La1 O12 2.506(13) .
La1 O7 2.576(14) .
La1 O11 2.595(15) .
La1 O4 2.615(16) .
La1 O6 2.629(13) .
La1 O8 2.635(14) .
La1 O13 2.636(16) .
La1 C6 3.015(16) .
La2 O18 2.515(14) .
La2 O16 2.524(14) .
La2 O14 2.549(14) .
La2 O3 2.551(13) .
La2 O1 2.588(14) .
La2 O17 2.593(14) .
La2 O19 2.595(17) .
La2 O15 2.626(14) .
La2 O5 2.626(15) .
C6 O6 1.23(2) .
C6 O8 1.32(2) .
C6 C7 1.49(2) .
C8 C10 1.38(3) .
C8 C7 1.40(2) .
O9 C9 1.22(2) .
O1 C3 1.25(2) .
O5 C4 1.25(2) .
O3 C1 1.23(2) .
C11 C10 1.38(2) .
C11 C12 1.42(3) .
C3 O15 1.26(3) 4_676
C3 C4 1.55(3) 4_676
N1 C17 1.30(3) .
N1 C16 1.39(3) .
O7 C5 1.25(3) .
O15 C3 1.26(3) 4_475
C18 C17 1.38(3) .
C18 C14 1.41(2) .
O2 C2 1.24(2) .
O12 C5 1.25(3) 3_566
O4 C1 1.26(2) .
C5 O12 1.25(3) 3_566
C5 C5 1.53(5) 3_566
O10 C9 1.26(2) .
C9 C10 1.51(2) 1_656
C4 O17 1.26(2) 4_475
C4 C3 1.55(3) 4_475
O17 C4 1.26(2) 4_676
C12 C13 1.41(3) .
C12 C14 1.48(2) .
O18 C2 1.26(2) .
C14 C15 1.42(3) .
C1 C2 1.58(3) .
C7 C13 1.36(2) .
C16 C15 1.36(3) .
C10 C9 1.51(2) 1_454
